data_1501825
loop_
_publ_author_name
'Li, Hanxiang'
'Huang, Hongbo'
'Shao, Changlun'
'Huang, Huarong'
'Jiang, Jieyi'
'Zhu, Xun'
'Liu, Yayue'
'Liu, Lan'
'Lu, Yongjun'
'Li, Mengfeng'
'Lin, Yongcheng'
'She, Zhigang'

_publ_section_title
;
 Cytotoxic norsesquiterpene peroxides from the endophytic fungus
 Talaromyces flavus isolated from the mangrove plant Sonneratia apetala.
;
_journal_issue 5
_journal_name_full 'Journal of natural products'
_journal_page_first 1230
_journal_page_last 1235
_journal_paper_doi 10.1021/np200164k
_journal_volume 74
_journal_year 2011
_chemical_absolute_configuration ad
_chemical_formula_sum 'C16 H24 O5'
_chemical_formula_weight 296.35
_chemical_name_systematic
; 
 ? 
;
_space_group_IT_number 19
_symmetry_cell_setting orthorhombic
_symmetry_space_group_name_Hall 'P 2ac 2ab'
_symmetry_space_group_name_H-M 'P 21 21 21'
_atom_sites_solution_hydrogens geom
_atom_sites_solution_primary direct
_atom_sites_solution_secondary difmap
_audit_creation_method SHELXL-97
_cell_angle_alpha 90.00
_cell_angle_beta 90.00
_cell_angle_gamma 90.00
_cell_formula_units_Z 8
_cell_length_a 10.9434(2)
_cell_length_b 12.4201(2)
_cell_length_c 22.1019(4)
_cell_measurement_reflns_used 2912
_cell_measurement_temperature 123(2)
_cell_measurement_theta_max 62.4414
_cell_measurement_theta_min 3.5557
_cell_volume 3004.05(9)
_computing_cell_refinement 'Bruker FRAMBO'
_computing_data_collection 'Bruker FRAMBO'
_computing_data_reduction 'Bruker SAINT'
_computing_molecular_graphics 'Bruker SHELXTL'
_computing_publication_material 'Bruker SHELXTL'
_computing_structure_refinement 'SHELXL-97 (Sheldrick, 1997)'
_computing_structure_solution 'SHELXS-97 (Sheldrick, 1990)'
_diffrn_ambient_temperature 123(2)
_diffrn_measured_fraction_theta_full 0.964
_diffrn_measured_fraction_theta_max 0.964
_diffrn_measurement_device_type 'Xcalibur, Onyx, Nova'
_diffrn_measurement_method 'phi and omega scans'
_diffrn_radiation_monochromator mirror
_diffrn_radiation_source 'Nova (Cu) X-ray Source'
_diffrn_radiation_type CuK\a
_diffrn_radiation_wavelength 1.54178
_diffrn_reflns_av_R_equivalents 0.0229
_diffrn_reflns_av_sigmaI/netI 0.0299
_diffrn_reflns_limit_h_max 12
_diffrn_reflns_limit_h_min -8
_diffrn_reflns_limit_k_max 13
_diffrn_reflns_limit_k_min -13
_diffrn_reflns_limit_l_max 24
_diffrn_reflns_limit_l_min -24
_diffrn_reflns_number 8459
_diffrn_reflns_theta_full 62.53
_diffrn_reflns_theta_max 62.53
_diffrn_reflns_theta_min 4.00
_diffrn_standards_interval_count 0
_diffrn_standards_interval_time 0
_diffrn_standards_number 0
_exptl_absorpt_coefficient_mu 0.792
_exptl_absorpt_correction_T_max 0.8087
_exptl_absorpt_correction_T_min 0.7024
_exptl_absorpt_correction_type multi-scan
_exptl_absorpt_process_details SADABS
_exptl_crystal_colour colorless
_exptl_crystal_density_diffrn 1.311
_exptl_crystal_density_method 'not measured'
_exptl_crystal_description block
_exptl_crystal_F_000 1280
_exptl_crystal_size_max 0.48
_exptl_crystal_size_mid 0.35
_exptl_crystal_size_min 0.28
_refine_diff_density_max 0.201
_refine_diff_density_min -0.175
_refine_diff_density_rms 0.041
_refine_ls_abs_structure_details 'Flack H D (1983), Acta Cryst. A39, 876-881'
_refine_ls_abs_structure_Flack 0.002(16)
_refine_ls_extinction_method none
_refine_ls_goodness_of_fit_ref 1.054
_refine_ls_hydrogen_treatment constr
_refine_ls_matrix_type full
_refine_ls_number_parameters 387
_refine_ls_number_reflns 4524
_refine_ls_number_restraints 0
_refine_ls_restrained_S_all 1.054
_refine_ls_R_factor_all 0.0391
_refine_ls_R_factor_gt 0.0361
_refine_ls_shift/su_max 0.000
_refine_ls_shift/su_mean 0.000
_refine_ls_structure_factor_coef Fsqd
_refine_ls_weighting_details 'calc w=1/[\s^2^(Fo^2^)+(0.0602P)^2^+0.1220P] where P=(Fo^2^+2Fc^2^)/3'
_refine_ls_weighting_scheme calc
_refine_ls_wR_factor_gt 0.0912
_refine_ls_wR_factor_ref 0.0928
_reflns_number_gt 4202
_reflns_number_total 4524
_reflns_threshold_expression >2sigma(I)
_cod_data_source_file np200164k_si_002.cif
_cod_data_source_block talaperoxide_A
_cod_depositor_comments
;
The following automatic conversions were performed:

'_symmetry_cell_setting' value 'Orthorhombic' changed to
'orthorhombic' according to
/home/saulius/struct/CIF-dictionaries/cif_core.dic dictionary named
'cif_core.dic' version 2.4.1 from 2010-06-29.

Automatic conversion script
Id: cif_fix_values 1715 2011-07-08 13:25:40Z adriana 
;
_cod_original_sg_symbol_H-M P2(1)2(1)2(1)
_cod_database_code 1501825

loop_
_symmetry_equiv_pos_as_xyz
'x, y, z'
'-x+1/2, -y, z+1/2'
'-x, y+1/2, -z+1/2'
'x+1/2, -y+1/2, -z'

loop_
_atom_site_label
_atom_site_type_symbol
_atom_site_fract_x
_atom_site_fract_y
_atom_site_fract_z
_atom_site_U_iso_or_equiv
_atom_site_adp_type
_atom_site_occupancy
_atom_site_symmetry_multiplicity
_atom_site_calc_flag
_atom_site_refinement_flags
C1 C 0.91583(18) 0.28029(16) 0.82643(9) 0.0296(4) Uani 1 1 d .
H1A H 0.9896 0.2377 0.8166 0.036 Uiso 1 1 calc R
H1B H 0.8545 0.2676 0.7943 0.036 Uiso 1 1 calc R
C2 C 0.94809(19) 0.39797(18) 0.82829(10) 0.0335(5) Uani 1 1 d .
H2 H 0.9797 0.4182 0.7874 0.040 Uiso 1 1 calc R
C3 C 0.8335(2) 0.46540(18) 0.84009(10) 0.0337(5) Uani 1 1 d .
H3 H 0.7806 0.4620 0.8033 0.040 Uiso 1 1 calc R
C4 C 0.75751(19) 0.42961(17) 0.89448(10) 0.0342(5) Uani 1 1 d .
H4A H 0.6751 0.4622 0.8917 0.041 Uiso 1 1 calc R
H4B H 0.7965 0.4562 0.9320 0.041 Uiso 1 1 calc R
C5 C 0.74495(18) 0.30694(17) 0.89802(10) 0.0305(4) Uani 1 1 d .
H5A H 0.6842 0.2836 0.8675 0.037 Uiso 1 1 calc R
H5B H 0.7122 0.2879 0.9384 0.037 Uiso 1 1 calc R
C6 C 0.86406(17) 0.24324(16) 0.88768(9) 0.0266(4) Uani 1 1 d .
C7 C 0.96341(17) 0.27638(18) 0.93660(9) 0.0293(4) Uani 1 1 d .
C8 C 1.07606(18) 0.2033(2) 0.93308(9) 0.0344(5) Uani 1 1 d .
C9 C 1.0492(2) 0.0860(2) 0.93635(11) 0.0417(5) Uani 1 1 d .
H9A H 1.0123 0.0685 0.9761 0.050 Uiso 1 1 calc R
H9B H 1.1260 0.0445 0.9323 0.050 Uiso 1 1 calc R
C10 C 0.9614(2) 0.05487(18) 0.88580(11) 0.0389(5) Uani 1 1 d .
H10A H 0.9432 -0.0230 0.8891 0.047 Uiso 1 1 calc R
H10B H 1.0024 0.0668 0.8465 0.047 Uiso 1 1 calc R
C11 C 0.83941(19) 0.11777(17) 0.88607(9) 0.0313(5) Uani 1 1 d .
C14 C 0.9232(2) 0.2769(2) 1.00321(9) 0.0371(5) Uani 1 1 d .
H14A H 0.9879 0.3085 1.0281 0.056 Uiso 1 1 calc R
H14B H 0.9077 0.2028 1.0165 0.056 Uiso 1 1 calc R
H14C H 0.8483 0.3195 1.0075 0.056 Uiso 1 1 calc R
C13 C 0.7589(2) 0.07961(18) 0.93882(10) 0.0368(5) Uani 1 1 d .
H13A H 0.6754 0.1062 0.9331 0.055 Uiso 1 1 calc R
H13B H 0.7918 0.1075 0.9770 0.055 Uiso 1 1 calc R
H13C H 0.7582 0.0007 0.9400 0.055 Uiso 1 1 calc R
C12 C 0.7726(2) 0.08462(19) 0.82785(11) 0.0433(5) Uani 1 1 d .
H12A H 0.7503 0.0083 0.8302 0.065 Uiso 1 1 calc R
H12B H 0.8264 0.0962 0.7930 0.065 Uiso 1 1 calc R
H12C H 0.6986 0.1282 0.8232 0.065 Uiso 1 1 calc R
C15 C 0.8879(2) 0.63910(19) 0.80202(10) 0.0353(5) Uani 1 1 d .
C16 C 0.9230(2) 0.75043(19) 0.81986(11) 0.0412(5) Uani 1 1 d .
H16A H 1.0050 0.7665 0.8045 0.062 Uiso 1 1 calc R
H16B H 0.9227 0.7564 0.8641 0.062 Uiso 1 1 calc R
H16C H 0.8644 0.8018 0.8028 0.062 Uiso 1 1 calc R
C17 C 0.72181(18) 0.17197(17) 0.59634(9) 0.0299(4) Uani 1 1 d .
H17A H 0.7463 0.1983 0.5558 0.036 Uiso 1 1 calc R
H17B H 0.7908 0.1842 0.6245 0.036 Uiso 1 1 calc R
C18 C 0.69345(19) 0.05357(17) 0.59317(9) 0.0321(5) Uani 1 1 d .
H18 H 0.7686 0.0158 0.5786 0.039 Uiso 1 1 calc R
C19 C 0.6634(2) 0.01003(18) 0.65574(9) 0.0322(5) Uani 1 1 d .
H19 H 0.7400 0.0110 0.6804 0.039 Uiso 1 1 calc R
C20 C 0.5659(2) 0.07280(17) 0.68994(9) 0.0316(5) Uani 1 1 d .
H20A H 0.5695 0.0533 0.7333 0.038 Uiso 1 1 calc R
H20B H 0.4843 0.0522 0.6744 0.038 Uiso 1 1 calc R
C21 C 0.58241(19) 0.19493(17) 0.68344(9) 0.0304(4) Uani 1 1 d .
H21A H 0.6509 0.2177 0.7097 0.037 Uiso 1 1 calc R
H21B H 0.5076 0.2308 0.6985 0.037 Uiso 1 1 calc R
C22 C 0.60787(17) 0.23502(16) 0.61854(9) 0.0255(4) Uani 1 1 d .
C23 C 0.50029(18) 0.20359(16) 0.57483(9) 0.0288(4) Uani 1 1 d .
C24 C 0.51396(19) 0.25215(18) 0.51116(10) 0.0346(5) Uani 1 1 d .
C25 C 0.5439(2) 0.3707(2) 0.50920(10) 0.0410(5) Uani 1 1 d .
H25A H 0.4707 0.4125 0.5211 0.049 Uiso 1 1 calc R
H25B H 0.5656 0.3911 0.4672 0.049 Uiso 1 1 calc R
C26 C 0.6500(2) 0.39949(18) 0.55142(10) 0.0370(5) Uani 1 1 d .
H26A H 0.6597 0.4787 0.5518 0.044 Uiso 1 1 calc R
H26B H 0.7261 0.3683 0.5347 0.044 Uiso 1 1 calc R
C27 C 0.63504(18) 0.36025(16) 0.61702(10) 0.0307(4) Uani 1 1 d .
C30 C 0.3699(2) 0.23192(19) 0.59615(11) 0.0389(5) Uani 1 1 d .
H30A H 0.3104 0.1889 0.5735 0.058 Uiso 1 1 calc R
H30B H 0.3544 0.3086 0.5891 0.058 Uiso 1 1 calc R
H30C H 0.3621 0.2163 0.6394 0.058 Uiso 1 1 calc R
C29 C 0.5352(2) 0.42705(19) 0.64816(12) 0.0447(6) Uani 1 1 d .
H29A H 0.5545 0.5038 0.6443 0.067 Uiso 1 1 calc R
H29B H 0.5311 0.4076 0.6911 0.067 Uiso 1 1 calc R
H29C H 0.4562 0.4124 0.6290 0.067 Uiso 1 1 calc R
C28 C 0.7559(2) 0.3870(2) 0.64992(11) 0.0426(5) Uani 1 1 d .
H28A H 0.7673 0.4652 0.6511 0.064 Uiso 1 1 calc R
H28B H 0.8244 0.3538 0.6282 0.064 Uiso 1 1 calc R
H28C H 0.7529 0.3588 0.6913 0.064 Uiso 1 1 calc R
C31 C 0.6530(2) -0.16971(19) 0.69279(10) 0.0368(5) Uani 1 1 d .
C32 C 0.6176(2) -0.28209(18) 0.67672(11) 0.0403(5) Uani 1 1 d .
H32A H 0.6442 -0.3312 0.7088 0.061 Uiso 1 1 calc R
H32B H 0.6568 -0.3025 0.6385 0.061 Uiso 1 1 calc R
H32C H 0.5287 -0.2864 0.6723 0.061 Uiso 1 1 calc R
O1 O 1.04447(13) 0.41475(14) 0.87057(7) 0.0392(4) Uani 1 1 d .
O2 O 0.99723(13) 0.38759(12) 0.93071(6) 0.0360(3) Uani 1 1 d .
O3 O 1.17793(13) 0.24027(16) 0.92913(8) 0.0508(5) Uani 1 1 d .
O4 O 0.87937(18) 0.60661(14) 0.75107(7) 0.0516(4) Uani 1 1 d .
O5 O 0.86532(14) 0.57730(12) 0.85084(6) 0.0361(3) Uani 1 1 d .
O6 O 0.59943(13) 0.03695(12) 0.54897(6) 0.0340(3) Uani 1 1 d .
O7 O 0.48781(12) 0.08820(11) 0.57086(6) 0.0310(3) Uani 1 1 d .
O8 O 0.49534(17) 0.19951(14) 0.46624(7) 0.0483(4) Uani 1 1 d .
O9 O 0.6976(2) -0.14291(14) 0.74028(8) 0.0554(5) Uani 1 1 d .
O10 O 0.62637(14) -0.10139(12) 0.64794(6) 0.0358(3) Uani 1 1 d .

loop_
_atom_site_aniso_label
_atom_site_aniso_U_11
_atom_site_aniso_U_22
_atom_site_aniso_U_33
_atom_site_aniso_U_23
_atom_site_aniso_U_13
_atom_site_aniso_U_12
C1 0.0373(11) 0.0201(10) 0.0314(10) -0.0013(8) 0.0008(8) 0.0038(8)
C2 0.0407(11) 0.0281(12) 0.0316(11) -0.0020(9) 0.0080(9) 0.0005(9)
C3 0.0427(12) 0.0216(11) 0.0369(11) -0.0018(9) 0.0004(9) 0.0011(9)
C4 0.0361(11) 0.0248(11) 0.0418(12) 0.0018(9) 0.0050(9) 0.0043(8)
C5 0.0299(10) 0.0245(11) 0.0370(11) 0.0001(9) -0.0014(8) 0.0004(8)
C6 0.0285(9) 0.0254(11) 0.0259(9) -0.0006(8) 0.0002(8) 0.0004(8)
C7 0.0275(9) 0.0311(11) 0.0294(10) -0.0025(9) 0.0011(8) -0.0026(8)
C8 0.0281(11) 0.0482(14) 0.0270(10) 0.0045(9) -0.0010(8) 0.0044(10)
C9 0.0352(11) 0.0446(14) 0.0454(13) 0.0110(11) 0.0022(10) 0.0180(10)
C10 0.0444(12) 0.0255(12) 0.0467(12) 0.0034(10) 0.0068(10) 0.0064(9)
C11 0.0351(11) 0.0249(11) 0.0340(10) -0.0013(9) -0.0017(8) 0.0005(8)
C14 0.0372(11) 0.0444(14) 0.0296(11) -0.0058(10) 0.0004(8) -0.0034(10)
C13 0.0388(11) 0.0248(11) 0.0468(12) 0.0031(9) 0.0012(9) -0.0024(9)
C12 0.0554(13) 0.0276(12) 0.0470(13) -0.0054(10) -0.0079(11) -0.0060(10)
C15 0.0417(12) 0.0311(12) 0.0330(12) 0.0010(9) 0.0048(9) 0.0022(9)
C16 0.0505(13) 0.0342(13) 0.0391(12) 0.0045(10) 0.0003(10) -0.0052(10)
C17 0.0298(10) 0.0247(11) 0.0351(11) -0.0017(9) 0.0010(8) -0.0020(8)
C18 0.0329(11) 0.0277(11) 0.0357(11) -0.0035(9) 0.0015(8) 0.0024(9)
C19 0.0415(11) 0.0230(11) 0.0320(11) -0.0023(8) -0.0048(8) -0.0031(8)
C20 0.0446(11) 0.0254(11) 0.0248(10) 0.0003(8) 0.0009(9) -0.0027(9)
C21 0.0403(11) 0.0222(11) 0.0288(10) -0.0037(8) 0.0005(8) 0.0002(8)
C22 0.0301(9) 0.0184(10) 0.0281(9) -0.0025(8) 0.0008(8) -0.0009(8)
C23 0.0345(10) 0.0187(10) 0.0332(11) 0.0005(8) 0.0003(8) -0.0031(8)
C24 0.0364(11) 0.0317(12) 0.0357(12) 0.0038(10) -0.0031(9) -0.0023(9)
C25 0.0515(13) 0.0340(13) 0.0375(12) 0.0093(10) -0.0042(10) -0.0057(10)
C26 0.0442(12) 0.0240(11) 0.0429(12) 0.0029(10) 0.0013(9) -0.0033(9)
C27 0.0354(11) 0.0175(10) 0.0392(11) -0.0027(9) 0.0023(9) -0.0043(8)
C30 0.0341(11) 0.0331(12) 0.0496(13) 0.0005(10) 0.0013(9) -0.0024(9)
C29 0.0547(14) 0.0228(12) 0.0566(14) -0.0047(10) 0.0119(11) -0.0015(10)
C28 0.0489(13) 0.0329(13) 0.0460(12) -0.0012(10) -0.0055(10) -0.0110(10)
C31 0.0493(13) 0.0278(12) 0.0331(12) -0.0002(9) 0.0015(10) 0.0036(9)
C32 0.0549(13) 0.0272(12) 0.0390(12) 0.0020(10) 0.0045(10) 0.0030(10)
O1 0.0361(8) 0.0397(9) 0.0419(8) 0.0011(7) 0.0067(6) -0.0086(7)
O2 0.0377(7) 0.0341(8) 0.0361(8) -0.0063(7) 0.0031(6) -0.0088(6)
O3 0.0260(8) 0.0732(13) 0.0533(10) 0.0024(9) -0.0032(7) 0.0007(8)
O4 0.0840(13) 0.0374(10) 0.0334(9) 0.0008(7) 0.0070(8) -0.0085(9)
O5 0.0521(9) 0.0241(8) 0.0323(7) 0.0000(6) 0.0032(6) -0.0017(7)
O6 0.0423(8) 0.0292(8) 0.0303(7) -0.0061(6) 0.0007(6) 0.0032(6)
O7 0.0346(7) 0.0224(7) 0.0360(7) -0.0014(6) -0.0007(6) -0.0047(6)
O8 0.0718(11) 0.0406(10) 0.0325(9) 0.0022(7) -0.0099(7) -0.0064(9)
O9 0.0935(14) 0.0317(9) 0.0409(9) 0.0012(7) -0.0195(9) 0.0028(9)
O10 0.0480(8) 0.0219(8) 0.0373(8) -0.0001(6) -0.0064(7) -0.0009(7)

loop_
_atom_type_symbol
_atom_type_description
_atom_type_scat_dispersion_real
_atom_type_scat_dispersion_imag
_atom_type_scat_source
C C 0.0181 0.0091 'International Tables Vol C Tables 4.2.6.8 and 6.1.1.4'
H H 0.0000 0.0000 'International Tables Vol C Tables 4.2.6.8 and 6.1.1.4'
O O 0.0492 0.0322 'International Tables Vol C Tables 4.2.6.8 and 6.1.1.4'

loop_
_geom_angle_atom_site_label_1
_geom_angle_atom_site_label_2
_geom_angle_atom_site_label_3
_geom_angle
C2 C1 C6 110.67(16)
C2 C1 H1A 109.5
C6 C1 H1A 109.5
C2 C1 H1B 109.5
C6 C1 H1B 109.5
H1A C1 H1B 108.1
O1 C2 C1 109.51(18)
O1 C2 C3 114.51(17)
C1 C2 C3 110.12(17)
O1 C2 H2 107.5
C1 C2 H2 107.5
C3 C2 H2 107.5
O5 C3 C4 106.27(16)
O5 C3 C2 110.80(17)
C4 C3 C2 114.88(18)
O5 C3 H3 108.2
C4 C3 H3 108.2
C2 C3 H3 108.2
C3 C4 C5 112.24(18)
C3 C4 H4A 109.2
C5 C4 H4A 109.2
C3 C4 H4B 109.2
C5 C4 H4B 109.2
H4A C4 H4B 107.9
C4 C5 C6 115.28(17)
C4 C5 H5A 108.5
C6 C5 H5A 108.5
C4 C5 H5B 108.5
C6 C5 H5B 108.5
H5A C5 H5B 107.5
C1 C6 C5 106.75(16)
C1 C6 C11 109.74(16)
C5 C6 C11 111.39(16)
C1 C6 C7 105.64(15)
C5 C6 C7 110.18(16)
C11 C6 C7 112.80(16)
O2 C7 C8 110.97(16)
O2 C7 C14 99.03(17)
C8 C7 C14 106.33(17)
O2 C7 C6 111.36(16)
C8 C7 C6 111.26(17)
C14 C7 C6 117.22(16)
O3 C8 C9 123.9(2)
O3 C8 C7 121.3(2)
C9 C8 C7 114.75(18)
C8 C9 C10 109.70(18)
C8 C9 H9A 109.7
C10 C9 H9A 109.7
C8 C9 H9B 109.7
C10 C9 H9B 109.7
H9A C9 H9B 108.2
C9 C10 C11 114.43(18)
C9 C10 H10A 108.7
C11 C10 H10A 108.7
C9 C10 H10B 108.7
C11 C10 H10B 108.7
H10A C10 H10B 107.6
C12 C11 C13 106.28(18)
C12 C11 C10 105.77(18)
C13 C11 C10 110.00(18)
C12 C11 C6 111.35(18)
C13 C11 C6 112.62(17)
C10 C11 C6 110.52(17)
C7 C14 H14A 109.5
C7 C14 H14B 109.5
H14A C14 H14B 109.5
C7 C14 H14C 109.5
H14A C14 H14C 109.5
H14B C14 H14C 109.5
C11 C13 H13A 109.5
C11 C13 H13B 109.5
H13A C13 H13B 109.5
C11 C13 H13C 109.5
H13A C13 H13C 109.5
H13B C13 H13C 109.5
C11 C12 H12A 109.5
C11 C12 H12B 109.5
H12A C12 H12B 109.5
C11 C12 H12C 109.5
H12A C12 H12C 109.5
H12B C12 H12C 109.5
O4 C15 O5 123.1(2)
O4 C15 C16 125.5(2)
O5 C15 C16 111.37(18)
C15 C16 H16A 109.5
C15 C16 H16B 109.5
H16A C16 H16B 109.5
C15 C16 H16C 109.5
H16A C16 H16C 109.5
H16B C16 H16C 109.5
C18 C17 C22 110.01(16)
C18 C17 H17A 109.7
C22 C17 H17A 109.7
C18 C17 H17B 109.7
C22 C17 H17B 109.7
H17A C17 H17B 108.2
O6 C18 C17 108.69(17)
O6 C18 C19 114.42(17)
C17 C18 C19 110.47(17)
O6 C18 H18 107.7
C17 C18 H18 107.7
C19 C18 H18 107.7
O10 C19 C18 106.93(16)
O10 C19 C20 110.56(17)
C18 C19 C20 114.88(18)
O10 C19 H19 108.1
C18 C19 H19 108.1
C20 C19 H19 108.1
C19 C20 C21 112.18(17)
C19 C20 H20A 109.2
C21 C20 H20A 109.2
C19 C20 H20B 109.2
C21 C20 H20B 109.2
H20A C20 H20B 107.9
C20 C21 C22 115.28(16)
C20 C21 H21A 108.5
C22 C21 H21A 108.5
C20 C21 H21B 108.5
C22 C21 H21B 108.5
H21A C21 H21B 107.5
C21 C22 C17 106.02(16)
C21 C22 C23 110.84(15)
C17 C22 C23 106.39(15)
C21 C22 C27 111.73(16)
C17 C22 C27 109.75(16)
C23 C22 C27 111.80(16)
O7 C23 C24 110.06(16)
O7 C23 C30 99.06(15)
C24 C23 C30 106.25(17)
O7 C23 C22 110.80(15)
C24 C23 C22 113.08(16)
C30 C23 C22 116.63(17)
O8 C24 C25 122.8(2)
O8 C24 C23 121.61(19)
C25 C24 C23 115.46(18)
C24 C25 C26 112.02(18)
C24 C25 H25A 109.2
C26 C25 H25A 109.2
C24 C25 H25B 109.2
C26 C25 H25B 109.2
H25A C25 H25B 107.9
C25 C26 C27 114.80(18)
C25 C26 H26A 108.6
C27 C26 H26A 108.6
C25 C26 H26B 108.6
C27 C26 H26B 108.6
H26A C26 H26B 107.5
C29 C27 C26 109.10(18)
C29 C27 C28 106.40(18)
C26 C27 C28 106.51(17)
C29 C27 C22 112.81(17)
C26 C27 C22 110.55(16)
C28 C27 C22 111.18(17)
C23 C30 H30A 109.5
C23 C30 H30B 109.5
H30A C30 H30B 109.5
C23 C30 H30C 109.5
H30A C30 H30C 109.5
H30B C30 H30C 109.5
C27 C29 H29A 109.5
C27 C29 H29B 109.5
H29A C29 H29B 109.5
C27 C29 H29C 109.5
H29A C29 H29C 109.5
H29B C29 H29C 109.5
C27 C28 H28A 109.5
C27 C28 H28B 109.5
H28A C28 H28B 109.5
C27 C28 H28C 109.5
H28A C28 H28C 109.5
H28B C28 H28C 109.5
O9 C31 O10 124.0(2)
O9 C31 C32 124.8(2)
O10 C31 C32 111.14(19)
C31 C32 H32A 109.5
C31 C32 H32B 109.5
H32A C32 H32B 109.5
C31 C32 H32C 109.5
H32A C32 H32C 109.5
H32B C32 H32C 109.5
C2 O1 O2 107.46(13)
C7 O2 O1 113.24(14)
C15 O5 C3 117.27(16)
C18 O6 O7 108.17(13)
C23 O7 O6 111.97(13)
C31 O10 C19 117.10(16)

loop_
_geom_bond_atom_site_label_1
_geom_bond_atom_site_label_2
_geom_bond_distance
C1 C2 1.504(3)
C1 C6 1.538(3)
C1 H1A 0.9900
C1 H1B 0.9900
C2 O1 1.425(3)
C2 C3 1.530(3)
C2 H2 1.0000
C3 O5 1.452(3)
C3 C4 1.528(3)
C3 H3 1.0000
C4 C5 1.532(3)
C4 H4A 0.9900
C4 H4B 0.9900
C5 C6 1.542(3)
C5 H5A 0.9900
C5 H5B 0.9900
C6 C11 1.582(3)
C6 C7 1.587(3)
C7 O2 1.436(3)
C7 C8 1.533(3)
C7 C14 1.537(3)
C8 O3 1.209(3)
C8 C9 1.488(4)
C9 C10 1.524(4)
C9 H9A 0.9900
C9 H9B 0.9900
C10 C11 1.546(3)
C10 H10A 0.9900
C10 H10B 0.9900
C11 C12 1.536(3)
C11 C13 1.536(3)
C14 H14A 0.9800
C14 H14B 0.9800
C14 H14C 0.9800
C13 H13A 0.9800
C13 H13B 0.9800
C13 H13C 0.9800
C12 H12A 0.9800
C12 H12B 0.9800
C12 H12C 0.9800
C15 O4 1.200(3)
C15 O5 1.347(3)
C15 C16 1.488(3)
C16 H16A 0.9800
C16 H16B 0.9800
C16 H16C 0.9800
C17 C18 1.505(3)
C17 C22 1.552(3)
C17 H17A 0.9900
C17 H17B 0.9900
C18 O6 1.434(3)
C18 C19 1.521(3)
C18 H18 1.0000
C19 O10 1.452(3)
C19 C20 1.522(3)
C19 H19 1.0000
C20 C21 1.534(3)
C20 H20A 0.9900
C20 H20B 0.9900
C21 C22 1.544(3)
C21 H21A 0.9900
C21 H21B 0.9900
C22 C23 1.572(3)
C22 C27 1.584(3)
C23 O7 1.442(2)
C23 C24 1.538(3)
C23 C30 1.543(3)
C24 O8 1.206(3)
C24 C25 1.509(3)
C25 C26 1.532(3)
C25 H25A 0.9900
C25 H25B 0.9900
C26 C27 1.538(3)
C26 H26A 0.9900
C26 H26B 0.9900
C27 C29 1.535(3)
C27 C28 1.546(3)
C30 H30A 0.9800
C30 H30B 0.9800
C30 H30C 0.9800
C29 H29A 0.9800
C29 H29B 0.9800
C29 H29C 0.9800
C28 H28A 0.9800
C28 H28B 0.9800
C28 H28C 0.9800
C31 O9 1.204(3)
C31 O10 1.337(3)
C31 C32 1.492(3)
C32 H32A 0.9800
C32 H32B 0.9800
C32 H32C 0.9800
O1 O2 1.465(2)
O6 O7 1.460(2)

loop_
_geom_torsion_atom_site_label_1
_geom_torsion_atom_site_label_2
_geom_torsion_atom_site_label_3
_geom_torsion_atom_site_label_4
_geom_torsion
C6 C1 C2 O1 64.6(2)
C6 C1 C2 C3 -62.2(2)
O1 C2 C3 O5 47.7(2)
C1 C2 C3 O5 171.64(16)
O1 C2 C3 C4 -72.7(2)
C1 C2 C3 C4 51.2(2)
O5 C3 C4 C5 -165.17(16)
C2 C3 C4 C5 -42.3(3)
C3 C4 C5 C6 45.3(2)
C2 C1 C6 C5 63.1(2)
C2 C1 C6 C11 -176.11(17)
C2 C1 C6 C7 -54.2(2)
C4 C5 C6 C1 -54.8(2)
C4 C5 C6 C11 -174.62(17)
C4 C5 C6 C7 59.4(2)
C1 C6 C7 O2 51.3(2)
C5 C6 C7 O2 -63.6(2)
C11 C6 C7 O2 171.18(15)
C1 C6 C7 C8 -73.1(2)
C5 C6 C7 C8 171.98(16)
C11 C6 C7 C8 46.8(2)
C1 C6 C7 C14 164.29(18)
C5 C6 C7 C14 49.3(3)
C11 C6 C7 C14 -75.8(2)
O2 C7 C8 O3 3.6(3)
C14 C7 C8 O3 -103.1(2)
C6 C7 C8 O3 128.2(2)
O2 C7 C8 C9 -177.72(17)
C14 C7 C8 C9 75.6(2)
C6 C7 C8 C9 -53.1(2)
O3 C8 C9 C10 -124.0(2)
C7 C8 C9 C10 57.4(2)
C8 C9 C10 C11 -57.3(2)
C9 C10 C11 C12 173.17(19)
C9 C10 C11 C13 -72.5(2)
C9 C10 C11 C6 52.5(2)
C1 C6 C11 C12 -46.4(2)
C5 C6 C11 C12 71.6(2)
C7 C6 C11 C12 -163.85(17)
C1 C6 C11 C13 -165.63(17)
C5 C6 C11 C13 -47.6(2)
C7 C6 C11 C13 76.9(2)
C1 C6 C11 C10 70.9(2)
C5 C6 C11 C10 -171.11(17)
C7 C6 C11 C10 -46.6(2)
C22 C17 C18 O6 63.4(2)
C22 C17 C18 C19 -62.9(2)
O6 C18 C19 O10 51.8(2)
C17 C18 C19 O10 174.82(16)
O6 C18 C19 C20 -71.3(2)
C17 C18 C19 C20 51.7(2)
O10 C19 C20 C21 -163.45(16)
C18 C19 C20 C21 -42.3(2)
C19 C20 C21 C22 45.8(2)
C20 C21 C22 C17 -55.5(2)
C20 C21 C22 C23 59.6(2)
C20 C21 C22 C27 -175.00(17)
C18 C17 C22 C21 63.5(2)
C18 C17 C22 C23 -54.6(2)
C18 C17 C22 C27 -175.72(17)
C21 C22 C23 O7 -62.2(2)
C17 C22 C23 O7 52.6(2)
C27 C22 C23 O7 172.41(15)
C21 C22 C23 C24 173.68(16)
C17 C22 C23 C24 -71.5(2)
C27 C22 C23 C24 48.3(2)
C21 C22 C23 C30 50.1(2)
C17 C22 C23 C30 164.87(17)
C27 C22 C23 C30 -75.3(2)
O7 C23 C24 O8 11.3(3)
C30 C23 C24 O8 -95.1(2)
C22 C23 C24 O8 135.8(2)
O7 C23 C24 C25 -172.51(17)
C30 C23 C24 C25 81.2(2)
C22 C23 C24 C25 -48.0(2)
O8 C24 C25 C26 -135.2(2)
C23 C24 C25 C26 48.6(3)
C24 C25 C26 C27 -52.1(3)
C25 C26 C27 C29 -71.1(2)
C25 C26 C27 C28 174.39(19)
C25 C26 C27 C22 53.5(2)
C21 C22 C27 C29 -53.1(2)
C17 C22 C27 C29 -170.39(18)
C23 C22 C27 C29 71.8(2)
C21 C22 C27 C26 -175.55(17)
C17 C22 C27 C26 67.1(2)
C23 C22 C27 C26 -50.7(2)
C21 C22 C27 C28 66.4(2)
C17 C22 C27 C28 -50.9(2)
C23 C22 C27 C28 -168.75(17)
C1 C2 O1 O2 -64.87(19)
C3 C2 O1 O2 59.4(2)
C8 C7 O2 O1 67.05(19)
C14 C7 O2 O1 178.50(14)
C6 C7 O2 O1 -57.48(19)
C2 O1 O2 C7 63.5(2)
O4 C15 O5 C3 2.2(3)
C16 C15 O5 C3 -178.21(18)
C4 C3 O5 C15 -154.10(18)
C2 C3 O5 C15 80.5(2)
C17 C18 O6 O7 -65.80(19)
C19 C18 O6 O7 58.2(2)
C24 C23 O7 O6 66.89(19)
C30 C23 O7 O6 177.98(14)
C22 C23 O7 O6 -58.92(18)
C18 O6 O7 C23 65.23(19)
O9 C31 O10 C19 5.4(3)
C32 C31 O10 C19 -175.99(18)
C18 C19 O10 C31 147.72(18)
C20 C19 O10 C31 -86.6(2)

loop_
_cod_related_entry_id
_cod_related_entry_database
_cod_related_entry_code
1 ChemSpider 29214400
